data_7042078
loop_
_publ_author_name
'Pop, Alexandra'
'Bellini, Cl\'ement'
'\,Suteu, R\(azvan'
'Dorcet, Vincent'
'Roisnel, Thierry'
'Carpentier, Jean-Fran\,cois'
'Silvestru, Anca'
'Sarazin, Yann'

_publ_section_title
;
 Cadmium complexes bearing (Me2)N^E^O(-) (E = S, Se)
 organochalcogenoalkoxides and their zinc and mercury analogues.
;
_journal_issue 10
_journal_name_full 'Dalton transactions (Cambridge, England : 2003)'
_journal_page_first 3179
_journal_page_last 3191
_journal_paper_doi 10.1039/c7dt00279c
_journal_volume 46
_journal_year 2017
_chemical_formula_moiety 'C19 H19 F6 Hg N O S'
_chemical_formula_sum 'C19 H19 F6 Hg N O S'
_chemical_formula_weight 624.00
_space_group_crystal_system triclinic
_space_group_IT_number 2
_space_group_name_Hall '-P 1'
_space_group_name_H-M_alt 'P -1'
_symmetry_space_group_name_Hall '-P 1'
_symmetry_space_group_name_H-M 'P -1'
_atom_sites_solution_hydrogens geom
_audit_creation_method SHELXL-2014/7
_audit_update_record
;
2016-11-22 deposited with the CCDC.
2017-02-13 downloaded from the CCDC.
;
_cell_angle_alpha 74.157(6)
_cell_angle_beta 85.854(6)
_cell_angle_gamma 78.605(5)
_cell_formula_units_Z 2
_cell_length_a 5.5944(19)
_cell_length_b 11.113(4)
_cell_length_c 17.803(6)
_cell_measurement_reflns_used 2391
_cell_measurement_temperature 294(2)
_cell_measurement_theta_max 20.25
_cell_measurement_theta_min 2.64
_cell_volume 1043.6(6)
_computing_cell_refinement 'Bruker SMART'
_computing_data_collection 'Bruker SMART'
_computing_data_reduction 'Bruker SAINT'
_computing_molecular_graphics 'Bruker SHELXTL'
_computing_publication_material 'Bruker SHELXTL'
_computing_structure_refinement 'SHELXL-2014/7 (Sheldrick, 2014)'
_computing_structure_solution 'Bruker SHELXTL'
_diffrn_ambient_temperature 294(2)
_diffrn_measured_fraction_theta_full 0.997
_diffrn_measured_fraction_theta_max 0.997
_diffrn_measurement_device_type 'CCD area detector'
_diffrn_measurement_method 'phi and omega scans'
_diffrn_radiation_monochromator graphite
_diffrn_radiation_source 'sealed tube'
_diffrn_radiation_type MoK\a
_diffrn_radiation_wavelength 0.71073
_diffrn_reflns_av_R_equivalents 0.0911
_diffrn_reflns_av_unetI/netI 0.1240
_diffrn_reflns_Laue_measured_fraction_full 0.997
_diffrn_reflns_Laue_measured_fraction_max 0.997
_diffrn_reflns_limit_h_max 6
_diffrn_reflns_limit_h_min -6
_diffrn_reflns_limit_k_max 13
_diffrn_reflns_limit_k_min -13
_diffrn_reflns_limit_l_max 21
_diffrn_reflns_limit_l_min -21
_diffrn_reflns_number 10061
_diffrn_reflns_point_group_measured_fraction_full 0.997
_diffrn_reflns_point_group_measured_fraction_max 0.997
_diffrn_reflns_theta_full 24.999
_diffrn_reflns_theta_max 24.999
_diffrn_reflns_theta_min 1.189
_exptl_absorpt_coefficient_mu 7.536
_exptl_absorpt_correction_T_max 0.361
_exptl_absorpt_correction_T_min 0.276
_exptl_absorpt_correction_type multi-scan
_exptl_absorpt_process_details 'Bruker, 2001.'
_exptl_crystal_colour colourless
_exptl_crystal_density_diffrn 1.986
_exptl_crystal_description block
_exptl_crystal_F_000 596
_exptl_crystal_size_max 0.230
_exptl_crystal_size_mid 0.190
_exptl_crystal_size_min 0.170
_refine_diff_density_max 0.830
_refine_diff_density_min -1.245
_refine_diff_density_rms 0.156
_refine_ls_extinction_method none
_refine_ls_goodness_of_fit_ref 0.924
_refine_ls_hydrogen_treatment constr
_refine_ls_matrix_type full
_refine_ls_number_parameters 264
_refine_ls_number_reflns 3670
_refine_ls_number_restraints 0
_refine_ls_restrained_S_all 0.924
_refine_ls_R_factor_all 0.0907
_refine_ls_R_factor_gt 0.0528
_refine_ls_shift/su_max 0.000
_refine_ls_shift/su_mean 0.000
_refine_ls_structure_factor_coef Fsqd
_refine_ls_weighting_details 'w=1/[\s^2^(Fo^2^)+(0.0038P)^2^] where P=(Fo^2^+2Fc^2^)/3'
_refine_ls_weighting_scheme calc
_refine_ls_wR_factor_gt 0.0699
_refine_ls_wR_factor_ref 0.0800
_reflns_Friedel_coverage 0.000
_reflns_number_gt 2485
_reflns_number_total 3670
_reflns_threshold_expression 'I > 2\s(I)'
_cod_data_source_file c7dt00279c2.cif
_cod_data_source_block shelx
_cod_depositor_comments 'Adding full bibliography for 7042078--7042085.cif.'
_cod_database_code 7042078
_shelx_shelxl_version_number 2014/7
_shelx_space_group_comment
;
The symmetry employed for this shelxl refinement is uniquely defined
by the following loop, which should always be used as a source of
symmetry information in preference to the above space-group names.
They are only intended as comments.
;
_shelx_estimated_absorpt_t_min 0.276
_shelx_estimated_absorpt_t_max 0.361

loop_
_space_group_symop_operation_xyz
'x, y, z'
'-x, -y, -z'

loop_
_atom_site_label
_atom_site_type_symbol
_atom_site_fract_x
_atom_site_fract_y
_atom_site_fract_z
_atom_site_U_iso_or_equiv
_atom_site_adp_type
_atom_site_occupancy
_atom_site_site_symmetry_order
_atom_site_calc_flag
_atom_site_refinement_flags_posn
_atom_site_refinement_flags_adp
C1 C 0.5389(17) 0.6072(9) 0.3393(5) 0.046(3) Uani 1 1 d . .
C2 C 0.4090(18) 0.7345(9) 0.3309(6) 0.049(3) Uani 1 1 d . .
C3 C 0.494(2) 0.8048(11) 0.3753(7) 0.074(4) Uani 1 1 d . .
H3 H 0.4107 0.8873 0.3716 0.088 Uiso 1 1 calc R U
C4 C 0.689(3) 0.7602(12) 0.4230(6) 0.079(4) Uani 1 1 d . .
H4 H 0.7363 0.8103 0.4513 0.095 Uiso 1 1 calc R U
C5 C 0.814(2) 0.6394(11) 0.4279(6) 0.075(4) Uani 1 1 d . .
H5 H 0.9501 0.6077 0.4594 0.091 Uiso 1 1 calc R U
C6 C 0.7413(19) 0.5621(9) 0.3864(6) 0.057(3) Uani 1 1 d . .
H6 H 0.8294 0.4804 0.3907 0.069 Uiso 1 1 calc R U
C7 C 0.2121(18) 0.7929(9) 0.2739(7) 0.062(3) Uani 1 1 d . .
H7A H 0.0971 0.7359 0.2801 0.075 Uiso 1 1 calc R U
H7B H 0.1254 0.8716 0.2842 0.075 Uiso 1 1 calc R U
C8 C 0.4562(18) 0.9156(10) 0.1783(6) 0.075(4) Uani 1 1 d . .
H8A H 0.3601 0.9931 0.1861 0.113 Uiso 1 1 calc R U
H8B H 0.5166 0.9304 0.1253 0.113 Uiso 1 1 calc R U
H8C H 0.5910 0.8877 0.2132 0.113 Uiso 1 1 calc R U
C9 C 0.1119(19) 0.8612(10) 0.1364(7) 0.093(4) Uani 1 1 d . .
H9A H 0.0025 0.9340 0.1460 0.139 Uiso 1 1 calc R U
H9B H 0.0242 0.7933 0.1413 0.139 Uiso 1 1 calc R U
H9C H 0.1808 0.8835 0.0846 0.139 Uiso 1 1 calc R U
C10 C 0.4939(16) 0.3554(7) 0.3531(5) 0.044(2) Uani 1 1 d . .
H10A H 0.5150 0.3631 0.4050 0.053 Uiso 1 1 calc R U
H10B H 0.3507 0.3176 0.3548 0.053 Uiso 1 1 calc R U
C11 C 0.7217(17) 0.2629(8) 0.3314(5) 0.043(2) Uani 1 1 d . .
C12 C 0.640(2) 0.2017(11) 0.2724(7) 0.061(3) Uani 1 1 d . .
C13 C 0.804(2) 0.1596(10) 0.4072(7) 0.060(3) Uani 1 1 d . .
C14 C 0.9471(19) 0.5857(9) 0.0963(5) 0.047(3) Uani 1 1 d . .
C15 C 0.7447(19) 0.6783(10) 0.0662(6) 0.059(3) Uani 1 1 d . .
H15 H 0.5992 0.6829 0.0949 0.071 Uiso 1 1 calc R U
C16 C 0.761(2) 0.7621(10) -0.0056(7) 0.071(3) Uani 1 1 d . .
H16 H 0.6262 0.8243 -0.0251 0.085 Uiso 1 1 calc R U
C17 C 0.973(2) 0.7551(11) -0.0488(7) 0.072(3) Uani 1 1 d . .
H17 H 0.9807 0.8110 -0.0981 0.086 Uiso 1 1 calc R U
C18 C 1.173(2) 0.6666(11) -0.0201(6) 0.071(3) Uani 1 1 d . .
H18 H 1.3183 0.6635 -0.0489 0.085 Uiso 1 1 calc R U
C19 C 1.1576(18) 0.5805(9) 0.0528(6) 0.059(3) Uani 1 1 d . .
H19 H 1.2930 0.5188 0.0719 0.071 Uiso 1 1 calc R U
F1 F 0.8879(12) 0.2113(6) 0.4568(4) 0.092(2) Uani 1 1 d . .
F2 F 0.6205(12) 0.1033(5) 0.4456(3) 0.0811(19) Uani 1 1 d . .
F3 F 0.9762(12) 0.0679(6) 0.3932(4) 0.099(2) Uani 1 1 d . .
F4 F 0.4719(12) 0.1298(6) 0.3017(4) 0.084(2) Uani 1 1 d . .
F5 F 0.8210(12) 0.1293(6) 0.2456(4) 0.091(2) Uani 1 1 d . .
F6 F 0.5376(11) 0.2910(6) 0.2103(3) 0.0766(18) Uani 1 1 d . .
Hg1 Hg 0.91425(7) 0.45880(4) 0.20179(2) 0.04823(16) Uani 1 1 d . .
N1 N 0.3083(15) 0.8197(7) 0.1936(5) 0.055(2) Uani 1 1 d . .
O1 O 0.9175(11) 0.3187(6) 0.3039(4) 0.0549(19) Uani 1 1 d . .
S3 S 0.4377(4) 0.5139(2) 0.28669(15) 0.0517(7) Uani 1 1 d . .

loop_
_atom_site_aniso_label
_atom_site_aniso_U_11
_atom_site_aniso_U_22
_atom_site_aniso_U_33
_atom_site_aniso_U_23
_atom_site_aniso_U_13
_atom_site_aniso_U_12
C1 0.047(6) 0.035(6) 0.049(7) -0.009(5) 0.008(5) -0.001(5)
C2 0.059(7) 0.035(6) 0.054(7) -0.018(6) 0.026(6) -0.008(6)
C3 0.123(11) 0.046(8) 0.058(8) -0.019(7) 0.024(8) -0.031(8)
C4 0.149(13) 0.053(9) 0.046(8) -0.019(7) -0.004(8) -0.036(8)
C5 0.113(10) 0.053(8) 0.065(8) -0.001(7) -0.018(7) -0.040(8)
C6 0.084(8) 0.030(6) 0.064(8) -0.017(6) -0.003(6) -0.018(6)
C7 0.055(7) 0.031(6) 0.096(10) -0.012(6) 0.009(7) -0.008(5)
C8 0.067(8) 0.080(9) 0.067(8) 0.008(7) -0.004(6) -0.022(7)
C9 0.088(9) 0.069(9) 0.138(12) -0.041(9) -0.045(9) -0.017(7)
C10 0.063(7) 0.028(6) 0.048(6) -0.020(5) 0.006(5) -0.015(5)
C11 0.063(7) 0.027(6) 0.033(6) 0.000(5) 0.000(5) -0.006(5)
C12 0.077(9) 0.036(7) 0.068(9) -0.012(7) 0.001(7) -0.011(7)
C13 0.061(8) 0.038(7) 0.069(9) -0.004(7) 0.003(7) 0.004(6)
C14 0.052(7) 0.045(7) 0.043(7) -0.009(5) 0.013(6) -0.016(6)
C15 0.059(8) 0.053(8) 0.066(8) -0.016(7) 0.005(6) -0.016(6)
C16 0.069(9) 0.056(8) 0.069(9) 0.008(7) -0.013(7) -0.001(6)
C17 0.107(11) 0.051(8) 0.056(8) 0.001(7) 0.004(8) -0.032(8)
C18 0.089(10) 0.074(9) 0.050(8) -0.011(7) 0.000(7) -0.022(8)
C19 0.059(8) 0.045(7) 0.063(8) -0.005(6) -0.004(6) 0.002(6)
F1 0.127(6) 0.077(5) 0.069(5) 0.002(4) -0.030(4) -0.029(4)
F2 0.104(5) 0.055(4) 0.072(5) 0.007(3) 0.008(4) -0.022(4)
F3 0.096(5) 0.062(5) 0.098(5) 0.011(4) 0.014(4) 0.030(4)
F4 0.117(5) 0.062(4) 0.090(5) -0.031(4) 0.014(4) -0.047(4)
F5 0.109(5) 0.064(4) 0.101(5) -0.045(4) 0.022(4) 0.009(4)
F6 0.115(5) 0.061(4) 0.062(4) -0.019(4) -0.013(4) -0.027(4)
Hg1 0.0518(3) 0.0401(3) 0.0506(3) -0.00524(19) -0.00067(18) -0.01299(18)
N1 0.062(6) 0.039(6) 0.065(6) -0.015(5) 0.003(5) -0.013(5)
O1 0.038(4) 0.055(5) 0.062(5) -0.002(4) 0.005(3) -0.008(3)
S3 0.0548(17) 0.0352(16) 0.0637(19) -0.0136(14) -0.0093(14) -0.0013(13)

loop_
_atom_type_symbol
_atom_type_description
_atom_type_scat_dispersion_real
_atom_type_scat_dispersion_imag
_atom_type_scat_source
C C 0.0033 0.0016 'International Tables Vol C Tables 4.2.6.8 and 6.1.1.4'
H H 0.0000 0.0000 'International Tables Vol C Tables 4.2.6.8 and 6.1.1.4'
N N 0.0061 0.0033 'International Tables Vol C Tables 4.2.6.8 and 6.1.1.4'
O O 0.0106 0.0060 'International Tables Vol C Tables 4.2.6.8 and 6.1.1.4'
F F 0.0171 0.0103 'International Tables Vol C Tables 4.2.6.8 and 6.1.1.4'
S S 0.1246 0.1234 'International Tables Vol C Tables 4.2.6.8 and 6.1.1.4'
Hg Hg -2.3894 9.2266 'International Tables Vol C Tables 4.2.6.8 and 6.1.1.4'

loop_
_geom_angle_atom_site_label_1
_geom_angle_atom_site_label_2
_geom_angle_atom_site_label_3
_geom_angle
C6 C1 C2 119.6(9)
C6 C1 S3 122.2(7)
C2 C1 S3 118.2(8)
C3 C2 C1 116.1(10)
C3 C2 C7 121.8(10)
C1 C2 C7 121.8(9)
C4 C3 C2 124.6(11)
C4 C3 H3 117.7
C2 C3 H3 117.7
C3 C4 C5 117.9(11)
C3 C4 H4 121.0
C5 C4 H4 121.0
C4 C5 C6 121.4(11)
C4 C5 H5 119.3
C6 C5 H5 119.3
C1 C6 C5 120.3(10)
C1 C6 H6 119.8
C5 C6 H6 119.8
N1 C7 C2 111.6(8)
N1 C7 H7A 109.3
C2 C7 H7A 109.3
N1 C7 H7B 109.3
C2 C7 H7B 109.3
H7A C7 H7B 108.0
N1 C8 H8A 109.5
N1 C8 H8B 109.5
H8A C8 H8B 109.5
N1 C8 H8C 109.5
H8A C8 H8C 109.5
H8B C8 H8C 109.5
N1 C9 H9A 109.5
N1 C9 H9B 109.5
H9A C9 H9B 109.5
N1 C9 H9C 109.5
H9A C9 H9C 109.5
H9B C9 H9C 109.5
C11 C10 S3 115.0(6)
C11 C10 H10A 108.5
S3 C10 H10A 108.5
C11 C10 H10B 108.5
S3 C10 H10B 108.5
H10A C10 H10B 107.5
O1 C11 C12 111.4(8)
O1 C11 C13 106.3(8)
C12 C11 C13 109.8(8)
O1 C11 C10 114.3(7)
C12 C11 C10 107.6(8)
C13 C11 C10 107.2(8)
F5 C12 F4 106.9(9)
F5 C12 F6 106.9(10)
F4 C12 F6 105.7(9)
F5 C12 C11 112.9(9)
F4 C12 C11 113.1(9)
F6 C12 C11 110.9(8)
F3 C13 F1 108.7(10)
F3 C13 F2 106.8(9)
F1 C13 F2 106.2(10)
F3 C13 C11 111.6(9)
F1 C13 C11 110.0(9)
F2 C13 C11 113.3(9)
C19 C14 C15 118.8(9)
C19 C14 Hg1 122.1(8)
C15 C14 Hg1 119.0(8)
C16 C15 C14 120.0(10)
C16 C15 H15 120.0
C14 C15 H15 120.0
C17 C16 C15 120.5(10)
C17 C16 H16 119.8
C15 C16 H16 119.8
C18 C17 C16 120.3(11)
C18 C17 H17 119.8
C16 C17 H17 119.8
C17 C18 C19 119.5(11)
C17 C18 H18 120.2
C19 C18 H18 120.2
C14 C19 C18 120.8(10)
C14 C19 H19 119.6
C18 C19 H19 119.6
C14 Hg1 O1 173.3(3)
C14 Hg1 S3 114.4(3)
O1 Hg1 S3 72.18(17)
C8 N1 C7 111.8(8)
C8 N1 C9 108.4(8)
C7 N1 C9 111.7(9)
C11 O1 Hg1 122.9(5)
C1 S3 C10 103.0(4)
C1 S3 Hg1 95.7(3)
C10 S3 Hg1 91.2(3)

loop_
_geom_bond_atom_site_label_1
_geom_bond_atom_site_label_2
_geom_bond_distance
C1 C6 1.387(11)
C1 C2 1.430(11)
C1 S3 1.764(10)
C2 C3 1.414(13)
C2 C7 1.478(12)
C3 C4 1.359(14)
C3 H3 0.9300
C4 C5 1.369(13)
C4 H4 0.9300
C5 C6 1.405(12)
C5 H5 0.9300
C6 H6 0.9300
C7 N1 1.464(11)
C7 H7A 0.9700
C7 H7B 0.9700
C8 N1 1.433(11)
C8 H8A 0.9600
C8 H8B 0.9600
C8 H8C 0.9600
C9 N1 1.469(11)
C9 H9A 0.9600
C9 H9B 0.9600
C9 H9C 0.9600
C10 C11 1.568(11)
C10 S3 1.815(8)
C10 H10A 0.9700
C10 H10B 0.9700
C11 O1 1.360(10)
C11 C12 1.535(13)
C11 C13 1.545(12)
C12 F5 1.309(11)
C12 F4 1.341(11)
C12 F6 1.343(11)
C13 F3 1.322(11)
C13 F1 1.333(11)
C13 F2 1.351(11)
C14 C19 1.362(11)
C14 C15 1.398(12)
C14 Hg1 2.039(9)
C15 C16 1.369(12)
C15 H15 0.9300
C16 C17 1.369(13)
C16 H16 0.9300
C17 C18 1.361(13)
C17 H17 0.9300
C18 C19 1.394(13)
C18 H18 0.9300
C19 H19 0.9300
Hg1 O1 2.044(6)
Hg1 S3 3.008(3)

loop_
_geom_torsion_atom_site_label_1
_geom_torsion_atom_site_label_2
_geom_torsion_atom_site_label_3
_geom_torsion_atom_site_label_4
_geom_torsion
C6 C1 C2 C3 -2.5(13)
S3 C1 C2 C3 178.9(7)
C6 C1 C2 C7 172.0(9)
S3 C1 C2 C7 -6.6(12)
C1 C2 C3 C4 1.2(15)
C7 C2 C3 C4 -173.4(10)
C2 C3 C4 C5 0.7(18)
C3 C4 C5 C6 -1.3(17)
C2 C1 C6 C5 2.1(14)
S3 C1 C6 C5 -179.4(7)
C4 C5 C6 C1 -0.1(16)
C3 C2 C7 N1 103.7(10)
C1 C2 C7 N1 -70.5(11)
S3 C10 C11 O1 39.2(10)
S3 C10 C11 C12 -85.1(8)
S3 C10 C11 C13 156.8(7)
O1 C11 C12 F5 49.1(12)
C13 C11 C12 F5 -68.5(12)
C10 C11 C12 F5 175.2(8)
O1 C11 C12 F4 170.7(8)
C13 C11 C12 F4 53.1(12)
C10 C11 C12 F4 -63.3(11)
O1 C11 C12 F6 -70.8(11)
C13 C11 C12 F6 171.6(9)
C10 C11 C12 F6 55.3(11)
O1 C11 C13 F3 -65.2(12)
C12 C11 C13 F3 55.5(12)
C10 C11 C13 F3 172.2(9)
O1 C11 C13 F1 55.6(11)
C12 C11 C13 F1 176.3(9)
C10 C11 C13 F1 -67.0(11)
O1 C11 C13 F2 174.2(8)
C12 C11 C13 F2 -65.1(12)
C10 C11 C13 F2 51.5(12)
C19 C14 C15 C16 -0.4(15)
Hg1 C14 C15 C16 -178.1(8)
C14 C15 C16 C17 0.9(16)
C15 C16 C17 C18 -1.7(17)
C16 C17 C18 C19 1.9(17)
C15 C14 C19 C18 0.7(15)
Hg1 C14 C19 C18 178.3(7)
C17 C18 C19 C14 -1.4(16)
C2 C7 N1 C8 -66.1(10)
C2 C7 N1 C9 172.1(8)
C12 C11 O1 Hg1 58.1(9)
C13 C11 O1 Hg1 177.7(6)
C10 C11 O1 Hg1 -64.2(9)
C6 C1 S3 C10 36.9(9)
C2 C1 S3 C10 -144.5(7)
C6 C1 S3 Hg1 -55.6(8)
C2 C1 S3 Hg1 122.9(7)
C11 C10 S3 C1 -104.2(7)
C11 C10 S3 Hg1 -8.0(6)
